data_7251257
loop_
_publ_author_name
'Zaworotko, Michael'
'Singh, Bharti'
'He, Tao'

_publ_section_title
;
 Crystal engineering of Nickel(II) coordination networks sustained by
 aliphatic dicarboxylate linker ligands
;
_journal_name_full CrystEngComm
_journal_paper_doi 10.1039/D5CE00918A
_journal_year 2025
_chemical_formula_moiety 'C17 H16 N4 Ni O4, 0.166(O)'
_chemical_formula_sum 'C17 H16 N4 Ni O4.17'
_chemical_formula_weight 401.68
_space_group_crystal_system triclinic
_space_group_IT_number 2
_space_group_name_Hall '-P 1'
_space_group_name_H-M_alt 'P -1'
_atom_sites_solution_hydrogens geom
_atom_sites_solution_primary dual
_audit_creation_date 2025-05-09
_audit_creation_method
;
Olex2 1.5
(compiled 2024.02.16 svn.r378c4104 for OlexSys, GUI svn.r6928)
;
_audit_update_record
;
2025-05-09 deposited with the CCDC.	2025-11-07 downloaded from the CCDC.
;
_cell_angle_alpha 91.2170(10)
_cell_angle_beta 104.7740(10)
_cell_angle_gamma 97.6000(10)
_cell_formula_units_Z 2
_cell_length_a 7.7152(2)
_cell_length_b 7.95730(10)
_cell_length_c 14.2571(3)
_cell_measurement_reflns_used 9894
_cell_measurement_temperature 102.00
_cell_measurement_theta_max 28.37
_cell_measurement_theta_min 2.76
_cell_volume 837.52(3)
_computing_cell_refinement 'SAINT V8.40B (?, 2016)'
_computing_data_reduction 'SAINT V8.40B (?, 2016)'
_computing_molecular_graphics 'Olex2 1.5 (Dolomanov et al., 2009)'
_computing_publication_material 'Olex2 1.5 (Dolomanov et al., 2009)'
_computing_structure_refinement 'XL  (Sheldrick, 2008)'
_computing_structure_solution 'SHELXT 2018/2 (Sheldrick, 2018)'
_diffrn_ambient_temperature 102.00
_diffrn_measured_fraction_theta_full 0.999
_diffrn_measured_fraction_theta_max 0.997
_diffrn_measurement_device_type 'Bruker APEX-II CCD'
_diffrn_measurement_method '\f and \w scans'
_diffrn_radiation_type MoK\a
_diffrn_radiation_wavelength 0.71073
_diffrn_reflns_av_R_equivalents 0.0562
_diffrn_reflns_av_unetI/netI 0.0282
_diffrn_reflns_Laue_measured_fraction_full 0.999
_diffrn_reflns_Laue_measured_fraction_max 0.997
_diffrn_reflns_limit_h_max 10
_diffrn_reflns_limit_h_min -10
_diffrn_reflns_limit_k_max 10
_diffrn_reflns_limit_k_min -10
_diffrn_reflns_limit_l_max 19
_diffrn_reflns_limit_l_min -19
_diffrn_reflns_number 35598
_diffrn_reflns_point_group_measured_fraction_full 0.999
_diffrn_reflns_point_group_measured_fraction_max 0.997
_diffrn_reflns_theta_full 25.242
_diffrn_reflns_theta_max 28.412
_diffrn_reflns_theta_min 2.906
_diffrn_source_current 30.0
_diffrn_source_power 1.5
_diffrn_source_voltage 50.0
_diffrn_standards_number 0
_exptl_absorpt_coefficient_mu 1.191
_exptl_absorpt_correction_T_max 0.7457
_exptl_absorpt_correction_T_min 0.6643
_exptl_absorpt_correction_type multi-scan
_exptl_absorpt_process_details
;
SADABS-2016/2 (Bruker,2016/2) was used for absorption correction.
wR2(int) was 0.0758 before and 0.0696 after correction.
The Ratio of minimum to maximum transmission is 0.8908.
The \l/2 correction factor is Not present.
;
_exptl_crystal_colour green
_exptl_crystal_density_diffrn 1.593
_exptl_crystal_density_meas 1.592
_exptl_crystal_description Block
_exptl_crystal_F_000 414.7
_exptl_crystal_size_max 0.28
_exptl_crystal_size_mid 0.21
_exptl_crystal_size_min 0.19
_exptl_transmission_factor_max 0.746
_exptl_transmission_factor_min 0.664
_refine_diff_density_max 0.443
_refine_diff_density_min -0.374
_refine_diff_density_rms 0.064
_refine_ls_extinction_method none
_refine_ls_goodness_of_fit_ref 1.041
_refine_ls_hydrogen_treatment constr
_refine_ls_matrix_type full
_refine_ls_number_parameters 242
_refine_ls_number_reflns 4210
_refine_ls_number_restraints 0
_refine_ls_restrained_S_all 1.041
_refine_ls_R_factor_all 0.0337
_refine_ls_R_factor_gt 0.0281
_refine_ls_shift/su_max 0.001
_refine_ls_shift/su_mean 0.000
_refine_ls_structure_factor_coef Fsqd
_refine_ls_weighting_details 'w=1/[\s^2^(Fo^2^)+(0.0195P)^2^+0.7817P] where P=(Fo^2^+2Fc^2^)/3'
_refine_ls_weighting_scheme calc
_refine_ls_wR_factor_gt 0.0618
_refine_ls_wR_factor_ref 0.0648
_reflns_Friedel_coverage 0.000
_reflns_number_gt 3797
_reflns_number_total 4210
_reflns_threshold_expression 'I > 2\s(I)'
_cod_data_source_file d5ce00918a2.cif
_cod_data_source_block sql-glu-Ni
_cod_database_code 7251257
_shelx_shelxl_version_number 2019/1
_shelx_space_group_comment
;
The symmetry employed for this shelxl refinement is uniquely defined
by the following loop, which should always be used as a source of
symmetry information in preference to the above space-group names.
They are only intended as comments.
;
_olex2_refinement_description
;
1. Fixed Uiso
 At 1.2 times of:
  All C(H) groups, All C(H,H) groups
2.a Secondary CH2 refined with riding coordinates:
 C2(H2A,H2B), C4(H4A,H4B), C3(H3A,H3B)
2.b Aromatic/amide H refined with riding coordinates:
 C16(H16), C8(H8), C12(H12), C7(H7), C11(H11), C17(H17), C6(H6), C10(H10),
 C13(H13), C14(H14)
;
_olex2_submission_special_instructions 'No special instructions were received'

loop_
_space_group_symop_operation_xyz
'x, y, z'
'-x, -y, -z'

loop_
_atom_site_label
_atom_site_type_symbol
_atom_site_fract_x
_atom_site_fract_y
_atom_site_fract_z
_atom_site_U_iso_or_equiv
_atom_site_adp_type
_atom_site_occupancy
_atom_site_site_symmetry_order
_atom_site_calc_flag
_atom_site_refinement_flags_posn
_atom_site_refinement_flags_adp
_atom_site_refinement_flags_occupancy
_atom_site_disorder_assembly
_atom_site_disorder_group
Ni1 Ni 0.43719(3) 0.56232(2) 0.24715(2) 0.01043(6) Uani 1 1 d . . . . .
O1 O 0.22355(15) 0.40258(13) 0.29554(8) 0.0129(2) Uani 1 1 d . . . . .
O4 O -0.45459(15) 0.33287(13) 0.22945(8) 0.0125(2) Uani 1 1 d . . . . .
O2 O 0.18512(15) 0.50767(15) 0.15177(9) 0.0165(2) Uani 1 1 d . . . . .
O5 O -0.31599(15) 0.53163(14) 0.34228(8) 0.0160(2) Uani 1 1 d . . . . .
N2 N 0.23933(18) 0.92447(16) 0.39109(10) 0.0120(3) Uani 1 1 d . . . . .
N4 N 0.71243(18) 0.80435(16) 0.05354(10) 0.0120(3) Uani 1 1 d . . . . .
N1 N 0.38072(18) 0.77185(16) 0.31153(10) 0.0138(3) Uani 1 1 d . . . . .
N3 N 0.54539(18) 0.67995(16) 0.14424(10) 0.0123(3) Uani 1 1 d . . . . .
C15 C 0.8600(2) 0.90155(19) 0.02626(11) 0.0121(3) Uani 1 1 d . . . . .
C9 C 0.1178(2) 0.96376(19) 0.44663(11) 0.0113(3) Uani 1 1 d . . . . .
C16 C 1.0373(2) 0.8924(2) 0.07669(12) 0.0146(3) Uani 1 1 d . . . . .
H16 H 1.062573 0.818893 0.128579 0.018 Uiso 1 1 calc R U . . .
C8 C 0.3437(2) 1.03847(19) 0.34875(12) 0.0138(3) Uani 1 1 d . . . . .
H8 H 0.353102 1.158799 0.352694 0.017 Uiso 1 1 calc R U . . .
C12 C 0.7072(2) 0.75892(19) 0.14425(11) 0.0129(3) Uani 1 1 d . . . . .
H12 H 0.806625 0.781021 0.200217 0.016 Uiso 1 1 calc R U . . .
C7 C 0.4300(2) 0.94233(19) 0.30024(12) 0.0137(3) Uani 1 1 d . . . . .
H7 H 0.511946 0.985870 0.264021 0.016 Uiso 1 1 calc R U . . .
C11 C 0.0433(2) 1.14471(19) 0.56266(11) 0.0123(3) Uani 1 1 d . . . . .
H11 H 0.072060 1.243026 0.605730 0.015 Uiso 1 1 calc R U . . .
C17 C 1.1777(2) 0.9918(2) 0.05055(12) 0.0142(3) Uani 1 1 d . . . . .
H17 H 1.299602 0.987223 0.085072 0.017 Uiso 1 1 calc R U . . .
C6 C 0.2666(2) 0.76598(19) 0.36701(12) 0.0144(3) Uani 1 1 d . . . . .
H6 H 0.211087 0.664352 0.387297 0.017 Uiso 1 1 calc R U . . .
C10 C 0.1620(2) 1.10864(19) 0.50864(11) 0.0122(3) Uani 1 1 d . . . . .
H10 H 0.272029 1.182278 0.514123 0.015 Uiso 1 1 calc R U . . .
C2 C -0.0625(2) 0.3162(2) 0.17498(12) 0.0136(3) Uani 1 1 d . . . . .
H2A H -0.068646 0.249308 0.114594 0.016 Uiso 1 1 calc R U . . .
H2B H -0.149271 0.398884 0.157976 0.016 Uiso 1 1 calc R U . . .
C5 C -0.3201(2) 0.38931(19) 0.29909(11) 0.0117(3) Uani 1 1 d . . . . .
C1 C 0.1260(2) 0.41384(19) 0.21085(12) 0.0125(3) Uani 1 1 d . . . . .
C4 C -0.1653(2) 0.2876(2) 0.33114(12) 0.0140(3) Uani 1 1 d . . . . .
H4A H -0.195747 0.202791 0.376367 0.017 Uiso 1 1 calc R U . . .
H4B H -0.055599 0.364629 0.366760 0.017 Uiso 1 1 calc R U . . .
C3 C -0.1241(2) 0.19605(19) 0.24574(12) 0.0142(3) Uani 1 1 d . . . . .
H3A H -0.028448 0.124924 0.271250 0.017 Uiso 1 1 calc R U . . .
H3B H -0.234246 0.119531 0.210143 0.017 Uiso 1 1 calc R U . . .
C13 C 0.4421(2) 0.6741(2) 0.04914(12) 0.0142(3) Uani 1 1 d . . . . .
H13 H 0.318997 0.623931 0.026838 0.017 Uiso 1 1 calc R U . . .
C14 C 0.5426(2) 0.7508(2) -0.00768(12) 0.0145(3) Uani 1 1 d . . . . .
H14 H 0.504187 0.764705 -0.075516 0.017 Uiso 1 1 calc R U . . .
O3 O 0.500000 0.500000 0.500000 0.142(9) Uani 0.332(12) 2 d S . . . .

loop_
_atom_site_aniso_label
_atom_site_aniso_U_11
_atom_site_aniso_U_22
_atom_site_aniso_U_33
_atom_site_aniso_U_23
_atom_site_aniso_U_13
_atom_site_aniso_U_12
Ni1 0.01035(10) 0.00897(9) 0.01368(10) 0.00111(7) 0.00643(7) 0.00096(7)
O1 0.0114(5) 0.0106(5) 0.0175(6) 0.0017(4) 0.0052(4) 0.0014(4)
O4 0.0108(5) 0.0124(5) 0.0144(5) 0.0003(4) 0.0035(4) 0.0016(4)
O2 0.0129(5) 0.0179(6) 0.0194(6) 0.0058(5) 0.0062(5) 0.0000(4)
O5 0.0150(6) 0.0143(5) 0.0179(6) -0.0024(4) 0.0037(5) 0.0012(4)
N2 0.0137(6) 0.0094(6) 0.0146(6) 0.0008(5) 0.0070(5) 0.0014(5)
N4 0.0129(6) 0.0116(6) 0.0134(6) 0.0023(5) 0.0066(5) 0.0016(5)
N1 0.0148(6) 0.0107(6) 0.0176(7) 0.0010(5) 0.0074(5) 0.0019(5)
N3 0.0135(6) 0.0104(6) 0.0149(6) 0.0013(5) 0.0068(5) 0.0019(5)
C15 0.0135(7) 0.0102(6) 0.0147(7) 0.0011(6) 0.0083(6) 0.0006(5)
C9 0.0126(7) 0.0110(7) 0.0119(7) 0.0015(5) 0.0056(6) 0.0021(5)
C16 0.0165(8) 0.0152(7) 0.0139(7) 0.0056(6) 0.0060(6) 0.0037(6)
C8 0.0139(7) 0.0107(7) 0.0179(8) 0.0024(6) 0.0062(6) 0.0010(6)
C12 0.0149(7) 0.0123(7) 0.0130(7) 0.0026(6) 0.0063(6) 0.0016(6)
C7 0.0133(7) 0.0122(7) 0.0166(8) 0.0027(6) 0.0059(6) 0.0011(6)
C11 0.0148(7) 0.0098(6) 0.0121(7) -0.0010(5) 0.0037(6) 0.0012(6)
C17 0.0119(7) 0.0159(7) 0.0159(8) 0.0044(6) 0.0051(6) 0.0022(6)
C6 0.0174(8) 0.0101(7) 0.0181(8) 0.0004(6) 0.0094(6) 0.0013(6)
C10 0.0114(7) 0.0107(7) 0.0143(7) 0.0003(6) 0.0042(6) -0.0002(5)
C2 0.0113(7) 0.0139(7) 0.0163(8) -0.0005(6) 0.0053(6) 0.0010(6)
C5 0.0118(7) 0.0122(7) 0.0134(7) 0.0035(5) 0.0075(6) 0.0007(5)
C1 0.0107(7) 0.0092(6) 0.0203(8) 0.0010(6) 0.0080(6) 0.0031(5)
C4 0.0113(7) 0.0154(7) 0.0160(8) 0.0036(6) 0.0043(6) 0.0027(6)
C3 0.0114(7) 0.0104(7) 0.0228(8) 0.0024(6) 0.0078(6) 0.0020(6)
C13 0.0132(7) 0.0134(7) 0.0166(8) 0.0012(6) 0.0055(6) 0.0006(6)
C14 0.0149(8) 0.0137(7) 0.0142(7) 0.0008(6) 0.0039(6) -0.0002(6)
O3 0.069(8) 0.33(3) 0.033(6) 0.050(9) 0.021(5) 0.041(11)

loop_
_atom_type_symbol
_atom_type_description
_atom_type_scat_dispersion_real
_atom_type_scat_dispersion_imag
_atom_type_scat_source
C C 0.0033 0.0016 'International Tables Vol C Tables 4.2.6.8 and 6.1.1.4'
H H 0.0000 0.0000 'International Tables Vol C Tables 4.2.6.8 and 6.1.1.4'
N N 0.0061 0.0033 'International Tables Vol C Tables 4.2.6.8 and 6.1.1.4'
Ni Ni 0.3393 1.1124 'International Tables Vol C Tables 4.2.6.8 and 6.1.1.4'
O O 0.0106 0.0060 'International Tables Vol C Tables 4.2.6.8 and 6.1.1.4'

loop_
_geom_angle_atom_site_label_1
_geom_angle_atom_site_label_2
_geom_angle_atom_site_label_3
_geom_angle
_geom_angle_site_symmetry_1
_geom_angle_site_symmetry_3
_geom_angle_publ_flag
O1 Ni1 C5 98.41(4) . 1_655 ?
O1 Ni1 C1 30.84(5) . . ?
O4 Ni1 O1 86.61(4) 1_655 . ?
O4 Ni1 C5 31.12(5) 1_655 1_655 ?
O4 Ni1 C1 92.59(5) 1_655 . ?
O2 Ni1 O1 61.87(4) . . ?
O2 Ni1 O4 100.46(4) . 1_655 ?
O2 Ni1 O5 161.25(5) . 1_655 ?
O2 Ni1 C5 131.29(5) . 1_655 ?
O2 Ni1 C1 31.10(5) . . ?
O5 Ni1 O1 107.07(4) 1_655 . ?
O5 Ni1 O4 62.44(4) 1_655 1_655 ?
O5 Ni1 C5 31.33(5) 1_655 1_655 ?
O5 Ni1 C1 135.58(5) 1_655 . ?
N1 Ni1 O1 90.19(5) . . ?
N1 Ni1 O4 160.47(5) . 1_655 ?
N1 Ni1 O2 94.96(5) . . ?
N1 Ni1 O5 100.38(5) . 1_655 ?
N1 Ni1 N3 98.33(5) . . ?
N1 Ni1 C5 131.26(5) . 1_655 ?
N1 Ni1 C1 94.50(5) . . ?
N3 Ni1 O1 153.54(5) . . ?
N3 Ni1 O4 92.99(5) . 1_655 ?
N3 Ni1 O2 92.33(5) . . ?
N3 Ni1 O5 96.03(5) . 1_655 ?
N3 Ni1 C5 94.66(5) . 1_655 ?
N3 Ni1 C1 122.99(5) . . ?
C5 Ni1 C1 116.70(5) 1_655 . ?
C1 O1 Ni1 85.43(9) . . ?
C5 O4 Ni1 87.73(9) . 1_455 ?
C1 O2 Ni1 92.07(10) . . ?
C5 O5 Ni1 90.09(9) . 1_455 ?
C8 N2 C9 126.87(13) . . ?
C6 N2 C9 125.55(13) . . ?
C6 N2 C8 107.53(13) . . ?
C12 N4 C15 127.09(14) . . ?
C12 N4 C14 107.28(13) . . ?
C14 N4 C15 125.46(13) . . ?
C7 N1 Ni1 130.13(11) . . ?
C6 N1 Ni1 123.61(11) . . ?
C6 N1 C7 105.88(13) . . ?
C12 N3 Ni1 134.34(11) . . ?
C12 N3 C13 105.91(13) . . ?
C13 N3 Ni1 119.60(10) . . ?
C16 C15 N4 120.49(14) . . ?
C16 C15 C17 120.52(14) . 2_775 ?
C17 C15 N4 118.97(14) 2_775 . ?
C11 C9 N2 119.14(13) 2_576 . ?
C10 C9 N2 119.76(13) . . ?
C10 C9 C11 121.10(14) . 2_576 ?
C15 C16 H16 120.3 . . ?
C15 C16 C17 119.30(14) . . ?
C17 C16 H16 120.3 . . ?
N2 C8 H8 127.2 . . ?
C7 C8 N2 105.69(13) . . ?
C7 C8 H8 127.2 . . ?
N4 C12 H12 124.5 . . ?
N3 C12 N4 111.00(14) . . ?
N3 C12 H12 124.5 . . ?
N1 C7 H7 125.0 . . ?
C8 C7 N1 109.93(14) . . ?
C8 C7 H7 125.0 . . ?
C9 C11 H11 120.1 2_576 . ?
C9 C11 C10 119.73(14) 2_576 . ?
C10 C11 H11 120.1 . . ?
C15 C17 H17 119.9 2_775 . ?
C16 C17 C15 120.17(15) . 2_775 ?
C16 C17 H17 119.9 . . ?
N2 C6 H6 124.5 . . ?
N1 C6 N2 110.96(14) . . ?
N1 C6 H6 124.5 . . ?
C9 C10 C11 119.17(14) . . ?
C9 C10 H10 120.4 . . ?
C11 C10 H10 120.4 . . ?
H2A C2 H2B 107.4 . . ?
C1 C2 H2A 108.3 . . ?
C1 C2 H2B 108.3 . . ?
C1 C2 C3 115.84(14) . . ?
C3 C2 H2A 108.3 . . ?
C3 C2 H2B 108.3 . . ?
O4 C5 Ni1 61.15(8) . 1_455 ?
O4 C5 O5 119.69(14) . . ?
O4 C5 C4 120.15(14) . . ?
O5 C5 Ni1 58.57(8) . 1_455 ?
O5 C5 C4 120.16(14) . . ?
C4 C5 Ni1 178.02(11) . 1_455 ?
O1 C1 Ni1 63.74(8) . . ?
O1 C1 O2 120.38(14) . . ?
O1 C1 C2 122.26(14) . . ?
O2 C1 Ni1 56.83(8) . . ?
O2 C1 C2 117.36(14) . . ?
C2 C1 Ni1 172.18(11) . . ?
C5 C4 H4A 109.1 . . ?
C5 C4 H4B 109.1 . . ?
C5 C4 C3 112.44(13) . . ?
H4A C4 H4B 107.8 . . ?
C3 C4 H4A 109.1 . . ?
C3 C4 H4B 109.1 . . ?
C2 C3 C4 113.45(13) . . ?
C2 C3 H3A 108.9 . . ?
C2 C3 H3B 108.9 . . ?
C4 C3 H3A 108.9 . . ?
C4 C3 H3B 108.9 . . ?
H3A C3 H3B 107.7 . . ?
N3 C13 H13 125.0 . . ?
C14 C13 N3 109.95(14) . . ?
C14 C13 H13 125.0 . . ?
N4 C14 H14 127.1 . . ?
C13 C14 N4 105.86(14) . . ?
C13 C14 H14 127.1 . . ?

loop_
_geom_bond_atom_site_label_1
_geom_bond_atom_site_label_2
_geom_bond_distance
_geom_bond_site_symmetry_2
_geom_bond_publ_flag
Ni1 O1 2.2072(11) . ?
Ni1 O4 2.1413(11) 1_655 ?
Ni1 O2 2.0550(12) . ?
Ni1 O5 2.0844(12) 1_655 ?
Ni1 N1 2.0355(13) . ?
Ni1 N3 2.0499(13) . ?
Ni1 C5 2.4428(15) 1_655 ?
Ni1 C1 2.4534(15) . ?
O1 C1 1.262(2) . ?
O4 C5 1.2634(19) . ?
O2 C1 1.2681(19) . ?
O5 C5 1.2703(19) . ?
N2 C9 1.4317(19) . ?
N2 C8 1.3831(19) . ?
N2 C6 1.3569(19) . ?
N4 C15 1.4321(19) . ?
N4 C12 1.359(2) . ?
N4 C14 1.383(2) . ?
N1 C7 1.384(2) . ?
N1 C6 1.323(2) . ?
N3 C12 1.321(2) . ?
N3 C13 1.383(2) . ?
C15 C16 1.386(2) . ?
C15 C17 1.395(2) 2_775 ?
C9 C11 1.391(2) 2_576 ?
C9 C10 1.388(2) . ?
C16 H16 0.9500 . ?
C16 C17 1.389(2) . ?
C8 H8 0.9500 . ?
C8 C7 1.362(2) . ?
C12 H12 0.9500 . ?
C7 H7 0.9500 . ?
C11 H11 0.9500 . ?
C11 C10 1.391(2) . ?
C17 H17 0.9500 . ?
C6 H6 0.9500 . ?
C10 H10 0.9500 . ?
C2 H2A 0.9900 . ?
C2 H2B 0.9900 . ?
C2 C1 1.511(2) . ?
C2 C3 1.524(2) . ?
C5 C4 1.511(2) . ?
C4 H4A 0.9900 . ?
C4 H4B 0.9900 . ?
C4 C3 1.528(2) . ?
C3 H3A 0.9900 . ?
C3 H3B 0.9900 . ?
C13 H13 0.9500 . ?
C13 C14 1.359(2) . ?
C14 H14 0.9500 . ?

loop_
_geom_torsion_atom_site_label_1
_geom_torsion_atom_site_label_2
_geom_torsion_atom_site_label_3
_geom_torsion_atom_site_label_4
_geom_torsion
_geom_torsion_site_symmetry_1
_geom_torsion_site_symmetry_2
_geom_torsion_site_symmetry_3
_geom_torsion_site_symmetry_4
_geom_torsion_publ_flag
Ni1 O1 C1 O2 -4.90(14) . . . . ?
Ni1 O1 C1 C2 174.23(13) . . . . ?
Ni1 O4 C5 O5 1.98(14) 1_455 . . . ?
Ni1 O4 C5 C4 -178.28(12) 1_455 . . . ?
Ni1 O2 C1 O1 5.25(15) . . . . ?
Ni1 O2 C1 C2 -173.92(11) . . . . ?
Ni1 O5 C5 O4 -2.03(14) 1_455 . . . ?
Ni1 O5 C5 C4 178.23(12) 1_455 . . . ?
Ni1 N1 C7 C8 172.54(11) . . . . ?
Ni1 N1 C6 N2 -173.04(11) . . . . ?
Ni1 N3 C12 N4 175.36(10) . . . . ?
Ni1 N3 C13 C14 -176.40(10) . . . . ?
O4 C5 C4 C3 37.31(19) . . . . ?
O5 C5 C4 C3 -142.95(14) . . . . ?
N2 C9 C10 C11 -179.57(14) . . . . ?
N2 C8 C7 N1 0.19(18) . . . . ?
N4 C15 C16 C17 -178.10(14) . . . . ?
N3 C13 C14 N4 0.37(18) . . . . ?
C15 N4 C12 N3 175.48(13) . . . . ?
C15 N4 C14 C13 -175.75(14) . . . . ?
C15 C16 C17 C15 -0.6(3) . . . 2_775 ?
C9 N2 C8 C7 -177.26(14) . . . . ?
C9 N2 C6 N1 177.02(14) . . . . ?
C9 C11 C10 C9 -0.4(3) 2_576 . . . ?
C8 N2 C9 C11 142.96(16) . . . 2_576 ?
C8 N2 C9 C10 -37.1(2) . . . . ?
C8 N2 C6 N1 -0.40(19) . . . . ?
C12 N4 C15 C16 31.4(2) . . . . ?
C12 N4 C15 C17 -147.34(16) . . . 2_775 ?
C12 N4 C14 C13 -0.30(17) . . . . ?
C12 N3 C13 C14 -0.30(17) . . . . ?
C7 N1 C6 N2 0.51(19) . . . . ?
C11 C9 C10 C11 0.4(3) 2_576 . . . ?
C17 C15 C16 C17 0.6(3) 2_775 . . . ?
C6 N2 C9 C11 -34.0(2) . . . 2_576 ?
C6 N2 C9 C10 146.01(16) . . . . ?
C6 N2 C8 C7 0.12(18) . . . . ?
C6 N1 C7 C8 -0.43(19) . . . . ?
C5 C4 C3 C2 62.85(17) . . . . ?
C1 C2 C3 C4 72.23(17) . . . . ?
C3 C2 C1 O1 -3.0(2) . . . . ?
C3 C2 C1 O2 176.15(13) . . . . ?
C13 N3 C12 N4 0.11(17) . . . . ?
C14 N4 C15 C16 -154.08(15) . . . . ?
C14 N4 C15 C17 27.2(2) . . . 2_775 ?
C14 N4 C12 N3 0.12(17) . . . . ?
